data_9002436
loop_
_publ_author_name
'Kunz, M.'
'Arlt, T.'
'Stolz, J.'

_publ_section_title
;
 In situ powder diffraction study of titanite (CaTiOSiO4) at high pressure
 and high temperature
 Sample #002 at P = 0.87 GPa, T = 609 K
;
_journal_name_full 'American Mineralogist'
_journal_page_first 1465
_journal_page_last 1473
_journal_volume 85
_journal_year 2000
_chemical_formula_sum 'Ca O5 Si Ti'
_chemical_name_mineral Titanite
_space_group_IT_number 14
_symmetry_space_group_name_Hall '-P 2yab'
_symmetry_space_group_name_H-M 'P 1 21/a 1'
_cell_angle_alpha 90
_cell_angle_beta 113.735
_cell_angle_gamma 90
_cell_length_a 7.0512
_cell_length_b 8.7141
_cell_length_c 6.5521
_cell_formula_units_Z 4
_cell_volume 368.540
_database_code_amcsd 0002525
_diffrn_ambient_pressure 8.7e+05
_diffrn_ambient_temperature 609
_exptl_crystal_density_diffrn 3.533
_cod_original_formula_sum 'Ca Ti Si O5'
_cod_database_code 9002436

loop_
_space_group_symop_operation_xyz
x,y,z
1/2+x,1/2-y,z
1/2-x,1/2+y,-z
-x,-y,-z

loop_
_atom_site_label
_atom_site_fract_x
_atom_site_fract_y
_atom_site_fract_z
Ca 0.24400 0.92400 0.74400
Ti 0.50300 0.74700 0.24100
Si 0.73800 0.92300 0.75600
O1 0.87100 0.78000 0.25100
O2 0.92600 0.81600 0.93200
O3 0.37800 0.95500 0.14200
O4 0.93000 0.31000 0.43300
O5 0.38900 0.46600 0.68200

loop_
_cod_related_entry_id
_cod_related_entry_database
_cod_related_entry_code
1 AMCSD 0002525
